data_4063780
loop_
_publ_author_name
'Jenter, Jelena'
'K\"oppe, Ralf'
'Roesky, Peter W.'

_publ_contact_author
;
      Prof. Dr. Peter Roesky
      Karlsruher Institut f\"ur Technologie (KIT) 
      Engesserstr. 15, Geb. 30.45
      76128 Karlsruhe
      Bundesrepublik Deutschland
;
_publ_section_title
;
 2,5-Bis{N-(2,6-diisopropylphenyl)iminomethyl}pyrrolyl Complexes of the
 Heavy Alkaline Earth Metals: Synthesis, Structures, and Hydroamination
 Catalysis
;
_journal_issue 6
_journal_name_full Organometallics
_journal_page_first 1404
_journal_paper_doi 10.1021/om100937c
_journal_volume 30
_journal_year 2011
_chemical_formula_moiety 'C44 H72 N4 O2 Si2 Sr, C4 H8 O'
_chemical_formula_sum 'C48 H80 N4 O3 Si2 Sr'
_chemical_formula_weight 904.96
_chemical_name_systematic
;
 ?
;
_space_group_IT_number 14
_symmetry_cell_setting monoclinic
_symmetry_Int_Tables_number 14
_symmetry_space_group_name_Hall '-P 2ybc'
_symmetry_space_group_name_H-M 'P 1 21/c 1'
_atom_sites_solution_hydrogens geom
_atom_sites_solution_primary direct
_atom_sites_solution_secondary difmap
_audit_creation_method SHELXL-97
_cell_angle_alpha 90.00
_cell_angle_beta 96.87(3)
_cell_angle_gamma 90.00
_cell_formula_units_Z 4
_cell_length_a 16.605(3)
_cell_length_b 10.727(2)
_cell_length_c 29.874(6)
_cell_measurement_reflns_used 26097
_cell_measurement_temperature 200(2)
_cell_measurement_theta_max 27.16
_cell_measurement_theta_min 1.37
_cell_volume 5283.0(18)
_computing_cell_refinement 'STOE X-AREA, PLATON (A.L.Spek, 2005)'
_computing_data_collection 'STOE X-AREA'
_computing_data_reduction 'STOE X-RED, PLATON (A.L.Spek, 2005)'
_computing_molecular_graphics 'Diamond 2.1e/3'
_computing_publication_material 'X-STEP32, Microsoft Word'
_computing_structure_refinement 'SHELXL-97 (Sheldrick, 1997)'
_computing_structure_solution 'SHELXS-97 (Sheldrick, 1997)'
_diffrn_ambient_temperature 200(2)
_diffrn_measured_fraction_theta_full 0.939
_diffrn_measured_fraction_theta_max 0.939
_diffrn_measurement_device_type 'STOE IPDS 2'
_diffrn_measurement_method 'area detector'
_diffrn_radiation_monochromator graphite
_diffrn_radiation_source 'fine-focus sealed tube'
_diffrn_radiation_type MoK\a
_diffrn_radiation_wavelength 0.71073
_diffrn_reflns_av_R_equivalents 0.0968
_diffrn_reflns_av_sigmaI/netI 0.0680
_diffrn_reflns_limit_h_max 19
_diffrn_reflns_limit_h_min -21
_diffrn_reflns_limit_k_max 13
_diffrn_reflns_limit_k_min -13
_diffrn_reflns_limit_l_max 37
_diffrn_reflns_limit_l_min -35
_diffrn_reflns_number 39441
_diffrn_reflns_theta_full 26.73
_diffrn_reflns_theta_max 26.73
_diffrn_reflns_theta_min 1.37
_exptl_absorpt_coefficient_mu 1.105
_exptl_absorpt_correction_T_max 0.8329
_exptl_absorpt_correction_T_min 0.6828
_exptl_absorpt_correction_type integration
_exptl_absorpt_process_details 'STOE X-RED & X-SHAPE'
_exptl_crystal_colour colorless
_exptl_crystal_density_diffrn 1.138
_exptl_crystal_density_method 'not measured'
_exptl_crystal_description plate
_exptl_crystal_F_000 1944
_exptl_crystal_size_max 0.319
_exptl_crystal_size_mid 0.223
_exptl_crystal_size_min 0.147
_refine_diff_density_max 0.741
_refine_diff_density_min -0.451
_refine_diff_density_rms 0.062
_refine_ls_extinction_method none
_refine_ls_goodness_of_fit_ref 1.057
_refine_ls_hydrogen_treatment constr
_refine_ls_matrix_type full
_refine_ls_number_parameters 490
_refine_ls_number_reflns 10530
_refine_ls_number_restraints 0
_refine_ls_restrained_S_all 1.057
_refine_ls_R_factor_all 0.0896
_refine_ls_R_factor_gt 0.0653
_refine_ls_shift/su_max 0.001
_refine_ls_shift/su_mean 0.000
_refine_ls_structure_factor_coef Fsqd
_refine_ls_weighting_details 'calc w=1/[\s^2^(Fo^2^)+(0.0553P)^2^+6.2869P] where P=(Fo^2^+2Fc^2^)/3'
_refine_ls_weighting_scheme calc
_refine_ls_wR_factor_gt 0.1456
_refine_ls_wR_factor_ref 0.1564
_reflns_number_gt 7870
_reflns_number_total 10530
_reflns_threshold_expression >2sigma(I)
_cod_data_source_file om100937c_si_001.cif
_cod_data_source_block 6
_cod_original_cell_volume 5282.8(18)
_cod_original_sg_symbol_H-M 'P 21/c'
_cod_database_code 4063780

loop_
_symmetry_equiv_pos_as_xyz
'x, y, z'
'-x, y+1/2, -z+1/2'
'-x, -y, -z'
'x, -y-1/2, z-1/2'

loop_
_atom_site_label
_atom_site_type_symbol
_atom_site_fract_x
_atom_site_fract_y
_atom_site_fract_z
_atom_site_U_iso_or_equiv
_atom_site_adp_type
_atom_site_occupancy
_atom_site_symmetry_multiplicity
_atom_site_calc_flag
_atom_site_refinement_flags
_atom_site_disorder_assembly
_atom_site_disorder_group
C1 C 0.3749(2) 0.5554(3) 0.07298(13) 0.0361(8) Uani 1 1 d . . .
H1 H 0.4049 0.4993 0.0568 0.043 Uiso 1 1 calc R . .
C2 C 0.3610(2) 0.5237(3) 0.11836(13) 0.0357(8) Uani 1 1 d . . .
C3 C 0.3883(3) 0.4202(4) 0.14463(15) 0.0467(10) Uani 1 1 d . . .
H3 H 0.4195 0.3524 0.1357 0.056 Uiso 1 1 calc R . .
C4 C 0.3607(3) 0.4364(4) 0.18599(14) 0.0445(9) Uani 1 1 d . . .
H4 H 0.3691 0.3821 0.2112 0.053 Uiso 1 1 calc R . .
C5 C 0.3178(2) 0.5493(3) 0.18323(12) 0.0337(8) Uani 1 1 d . . .
C6 C 0.2768(2) 0.6107(3) 0.21699(13) 0.0364(8) Uani 1 1 d . . .
H6 H 0.2761 0.5713 0.2454 0.044 Uiso 1 1 calc R . .
C7 C 0.3739(2) 0.6826(3) 0.01057(12) 0.0369(8) Uani 1 1 d . . .
C8 C 0.4540(2) 0.7251(4) 0.00854(14) 0.0420(9) Uani 1 1 d . . .
C9 C 0.4775(3) 0.7505(5) -0.03393(15) 0.0544(11) Uani 1 1 d . . .
H9 H 0.5313 0.7779 -0.0360 0.065 Uiso 1 1 calc R . .
C10 C 0.4252(3) 0.7369(5) -0.07237(15) 0.0588(12) Uani 1 1 d . . .
H10 H 0.4431 0.7527 -0.1009 0.071 Uiso 1 1 calc R . .
C11 C 0.3458(3) 0.7001(5) -0.06992(15) 0.0557(11) Uani 1 1 d . . .
H11 H 0.3092 0.6932 -0.0968 0.067 Uiso 1 1 calc R . .
C12 C 0.3190(3) 0.6730(4) -0.02828(13) 0.0443(9) Uani 1 1 d . . .
C13 C 0.2000(2) 0.7619(4) 0.24697(13) 0.0394(9) Uani 1 1 d . . .
C14 C 0.1212(3) 0.7179(4) 0.25118(15) 0.0470(10) Uani 1 1 d . . .
C15 C 0.0839(3) 0.7603(5) 0.28768(16) 0.0588(13) Uani 1 1 d . . .
H15 H 0.0316 0.7298 0.2919 0.071 Uiso 1 1 calc R . .
C16 C 0.1213(3) 0.8453(5) 0.31771(17) 0.0624(14) Uani 1 1 d . . .
H16 H 0.0949 0.8726 0.3425 0.075 Uiso 1 1 calc R . .
C17 C 0.1966(3) 0.8910(4) 0.31210(15) 0.0570(12) Uani 1 1 d . . .
H17 H 0.2214 0.9506 0.3329 0.068 Uiso 1 1 calc R . .
C18 C 0.2378(3) 0.8516(4) 0.27630(14) 0.0450(10) Uani 1 1 d . . .
C19 C 0.2324(3) 0.6331(5) -0.02631(16) 0.0575(12) Uani 1 1 d . . .
H19 H 0.2215 0.6386 0.0058 0.069 Uiso 1 1 calc R . .
C20 C 0.2202(4) 0.4985(6) -0.0412(3) 0.103(2) Uani 1 1 d . . .
H20A H 0.1636 0.4746 -0.0399 0.155 Uiso 1 1 calc R . .
H20B H 0.2559 0.4446 -0.0211 0.155 Uiso 1 1 calc R . .
H20C H 0.2333 0.4895 -0.0721 0.155 Uiso 1 1 calc R . .
C21 C 0.1704(3) 0.7147(6) -0.0543(2) 0.0757(16) Uani 1 1 d . . .
H21A H 0.1156 0.6839 -0.0515 0.114 Uiso 1 1 calc R . .
H21B H 0.1801 0.7118 -0.0860 0.114 Uiso 1 1 calc R . .
H21C H 0.1755 0.8008 -0.0434 0.114 Uiso 1 1 calc R . .
C22 C 0.5133(3) 0.7457(4) 0.05057(16) 0.0527(11) Uani 1 1 d . . .
H22 H 0.4824 0.7371 0.0772 0.063 Uiso 1 1 calc R . .
C23 C 0.5795(4) 0.6469(7) 0.0550(3) 0.100(2) Uani 1 1 d . . .
H23A H 0.6169 0.6624 0.0823 0.151 Uiso 1 1 calc R . .
H23B H 0.6093 0.6503 0.0286 0.151 Uiso 1 1 calc R . .
H23C H 0.5549 0.5643 0.0568 0.151 Uiso 1 1 calc R . .
C24 C 0.5495(4) 0.8761(6) 0.0520(2) 0.0802(17) Uani 1 1 d . . .
H24A H 0.5866 0.8864 0.0798 0.120 Uiso 1 1 calc R . .
H24B H 0.5059 0.9379 0.0511 0.120 Uiso 1 1 calc R . .
H24C H 0.5793 0.8880 0.0259 0.120 Uiso 1 1 calc R . .
C25 C 0.0776(3) 0.6292(4) 0.21691(18) 0.0567(12) Uani 1 1 d . . .
H25 H 0.1025 0.6389 0.1882 0.068 Uiso 1 1 calc R . .
C26 C 0.0887(3) 0.4930(5) 0.2318(2) 0.0801(18) Uani 1 1 d . . .
H26A H 0.0601 0.4386 0.2088 0.120 Uiso 1 1 calc R . .
H26B H 0.0666 0.4811 0.2605 0.120 Uiso 1 1 calc R . .
H26C H 0.1466 0.4722 0.2356 0.120 Uiso 1 1 calc R . .
C27 C -0.0124(3) 0.6595(5) 0.2066(2) 0.0715(15) Uani 1 1 d . . .
H27A H -0.0380 0.6002 0.1843 0.107 Uiso 1 1 calc R . .
H27B H -0.0189 0.7443 0.1946 0.107 Uiso 1 1 calc R . .
H27C H -0.0383 0.6533 0.2344 0.107 Uiso 1 1 calc R . .
C28 C 0.3215(3) 0.9000(4) 0.27076(15) 0.0521(11) Uani 1 1 d . . .
H28 H 0.3273 0.8973 0.2378 0.062 Uiso 1 1 calc R . .
C29 C 0.3864(3) 0.8151(6) 0.2947(2) 0.0765(16) Uani 1 1 d . . .
H29A H 0.4402 0.8483 0.2909 0.115 Uiso 1 1 calc R . .
H29B H 0.3808 0.7313 0.2816 0.115 Uiso 1 1 calc R . .
H29C H 0.3802 0.8112 0.3268 0.115 Uiso 1 1 calc R . .
C30 C 0.3360(5) 1.0350(6) 0.2864(3) 0.101(2) Uani 1 1 d . . .
H30A H 0.3917 1.0594 0.2825 0.151 Uiso 1 1 calc R . .
H30B H 0.3281 1.0420 0.3182 0.151 Uiso 1 1 calc R . .
H30C H 0.2977 1.0900 0.2683 0.151 Uiso 1 1 calc R . .
C31 C 0.2888(3) 0.9699(5) 0.02665(18) 0.0656(14) Uani 1 1 d . . .
H31A H 0.2691 0.8838 0.0242 0.098 Uiso 1 1 calc R . .
H31B H 0.3391 0.9732 0.0474 0.098 Uiso 1 1 calc R . .
H31C H 0.2991 0.9998 -0.0031 0.098 Uiso 1 1 calc R . .
C32 C 0.1225(4) 1.0754(7) 0.00271(19) 0.093(2) Uani 1 1 d . . .
H32A H 0.0785 1.1260 0.0123 0.139 Uiso 1 1 calc R . .
H32B H 0.1031 0.9903 -0.0037 0.139 Uiso 1 1 calc R . .
H32C H 0.1404 1.1117 -0.0245 0.139 Uiso 1 1 calc R . .
C33 C 0.2538(5) 1.2338(5) 0.0518(2) 0.100(2) Uani 1 1 d . . .
H33A H 0.2159 1.2912 0.0639 0.150 Uiso 1 1 calc R . .
H33B H 0.2630 1.2610 0.0215 0.150 Uiso 1 1 calc R . .
H33C H 0.3054 1.2336 0.0715 0.150 Uiso 1 1 calc R . .
C34A C 0.0965(8) 0.9665(11) 0.1728(4) 0.069(3) Uiso 0.50 1 d P A 1
H34A H 0.1446 0.9303 0.1903 0.103 Uiso 0.50 1 calc PR A 1
H34B H 0.0651 0.9003 0.1562 0.103 Uiso 0.50 1 calc PR A 1
H34C H 0.0628 1.0074 0.1933 0.103 Uiso 0.50 1 calc PR A 1
C34B C 0.0651(8) 0.9614(11) 0.1601(4) 0.066(3) Uiso 0.50 1 d P A 2
H34D H 0.1002 0.8928 0.1722 0.100 Uiso 0.50 1 calc PR A 2
H34E H 0.0227 0.9288 0.1374 0.100 Uiso 0.50 1 calc PR A 2
H34F H 0.0399 1.0005 0.1846 0.100 Uiso 0.50 1 calc PR A 2
C35A C 0.0294(7) 1.1474(11) 0.1004(4) 0.067(3) Uiso 0.50 1 d P A 1
H35A H 0.0431 1.2101 0.0787 0.101 Uiso 0.50 1 calc PR A 1
H35B H -0.0036 1.1861 0.1217 0.101 Uiso 0.50 1 calc PR A 1
H35C H -0.0013 1.0796 0.0844 0.101 Uiso 0.50 1 calc PR A 1
C35B C 0.0599(8) 1.2067(11) 0.1114(4) 0.076(3) Uiso 0.50 1 d P A 2
H35D H 0.0175 1.1730 0.0891 0.114 Uiso 0.50 1 calc PR A 2
H35E H 0.0907 1.2705 0.0972 0.114 Uiso 0.50 1 calc PR A 2
H35F H 0.0350 1.2440 0.1363 0.114 Uiso 0.50 1 calc PR A 2
C36A C 0.1923(9) 1.1559(13) 0.1850(5) 0.090(4) Uiso 0.50 1 d P A 1
H36A H 0.2216 1.2285 0.1754 0.135 Uiso 0.50 1 calc PR A 1
H36B H 0.2313 1.0944 0.1989 0.135 Uiso 0.50 1 calc PR A 1
H36C H 0.1563 1.1820 0.2070 0.135 Uiso 0.50 1 calc PR A 1
C36B C 0.1723(9) 1.2141(12) 0.1647(5) 0.085(4) Uiso 0.50 1 d P A 2
H36D H 0.2202 1.1870 0.1846 0.127 Uiso 0.50 1 calc PR A 2
H36E H 0.1324 1.2494 0.1827 0.127 Uiso 0.50 1 calc PR A 2
H36F H 0.1881 1.2775 0.1437 0.127 Uiso 0.50 1 calc PR A 2
C37 C 0.1237(3) 0.5547(4) 0.0871(2) 0.0671(14) Uani 1 1 d . . .
H37A H 0.1524 0.5212 0.1155 0.081 Uiso 1 1 calc R B 1
H37B H 0.1443 0.5126 0.0612 0.081 Uiso 1 1 calc R B 1
C38A C 0.0317(7) 0.5387(10) 0.0855(4) 0.062(3) Uiso 0.50 1 d P C 1
H38A H 0.0112 0.4779 0.0619 0.075 Uiso 0.50 1 calc PR C 1
H38B H 0.0175 0.5088 0.1150 0.075 Uiso 0.50 1 calc PR C 1
C38B C 0.0478(9) 0.5254(13) 0.0605(5) 0.093(4) Uiso 0.50 1 d P C 2
H38C H 0.0575 0.4727 0.0344 0.111 Uiso 0.50 1 calc PR C 2
H38D H 0.0122 0.4790 0.0790 0.111 Uiso 0.50 1 calc PR C 2
C39A C -0.0040(7) 0.6651(10) 0.0749(4) 0.067(3) Uiso 0.50 1 d P C 1
H39A H -0.0492 0.6596 0.0502 0.081 Uiso 0.50 1 calc PR C 1
H39B H -0.0248 0.7012 0.1018 0.081 Uiso 0.50 1 calc PR C 1
C39B C 0.0098(10) 0.6408(14) 0.0450(6) 0.103(4) Uiso 0.50 1 d P C 2
H39C H 0.0016 0.6424 0.0116 0.124 Uiso 0.50 1 calc PR C 2
H39D H -0.0438 0.6485 0.0561 0.124 Uiso 0.50 1 calc PR C 2
C40 C 0.0605(3) 0.7409(5) 0.0614(3) 0.0815(18) Uani 1 1 d . . .
H40A H 0.0612 0.7373 0.0284 0.098 Uiso 1 1 calc R C 1
H40B H 0.0541 0.8288 0.0705 0.098 Uiso 1 1 calc R C 1
C41A C 0.4581(9) 0.8039(14) 0.1728(5) 0.085(4) Uiso 0.50 1 d P A 1
H41A H 0.4324 0.7638 0.1974 0.102 Uiso 0.50 1 calc PR A 1
H41B H 0.4809 0.7392 0.1543 0.102 Uiso 0.50 1 calc PR A 1
C41B C 0.4559(6) 0.8609(10) 0.1720(3) 0.049(2) Uiso 0.50 1 d P A 2
H41C H 0.4870 0.8262 0.1486 0.059 Uiso 0.50 1 calc PR A 2
H41D H 0.4455 0.7935 0.1932 0.059 Uiso 0.50 1 calc PR A 2
C42A C 0.5203(14) 0.898(2) 0.1903(8) 0.147(7) Uiso 0.50 1 d P A 1
H42A H 0.5263 0.8968 0.2237 0.176 Uiso 0.50 1 calc PR A 1
H42B H 0.5731 0.8747 0.1806 0.176 Uiso 0.50 1 calc PR A 1
C42B C 0.5030(6) 0.9708(10) 0.1975(4) 0.054(2) Uiso 0.50 1 d P A 2
H42C H 0.5055 0.9603 0.2306 0.064 Uiso 0.50 1 calc PR A 2
H42D H 0.5589 0.9771 0.1893 0.064 Uiso 0.50 1 calc PR A 2
C43A C 0.5014(13) 1.020(2) 0.1757(8) 0.135(7) Uiso 0.50 1 d P A 1
H43A H 0.5428 1.0520 0.1574 0.163 Uiso 0.50 1 calc PR A 1
H43B H 0.4991 1.0763 0.2018 0.163 Uiso 0.50 1 calc PR A 1
C43B C 0.4542(10) 1.0825(14) 0.1820(5) 0.099(4) Uiso 0.50 1 d P A 2
H43C H 0.4243 1.1132 0.2065 0.118 Uiso 0.50 1 calc PR A 2
H43D H 0.4905 1.1499 0.1739 0.118 Uiso 0.50 1 calc PR A 2
C44A C 0.4232(13) 1.0132(19) 0.1490(7) 0.113(6) Uiso 0.50 1 d P A 1
H44A H 0.3831 1.0612 0.1640 0.136 Uiso 0.50 1 calc PR A 1
H44B H 0.4267 1.0512 0.1191 0.136 Uiso 0.50 1 calc PR A 1
C44B C 0.3990(9) 1.0510(13) 0.1443(5) 0.074(3) Uiso 0.50 1 d P A 2
H44C H 0.4228 1.0639 0.1158 0.089 Uiso 0.50 1 calc PR A 2
H44D H 0.3481 1.0996 0.1434 0.089 Uiso 0.50 1 calc PR A 2
C45 C 0.2525(4) 0.5334(7) 0.3536(2) 0.094(2) Uiso 1 1 d . . .
H45A H 0.2279 0.6068 0.3372 0.112 Uiso 1 1 calc R . .
H45B H 0.2962 0.5630 0.3766 0.112 Uiso 1 1 calc R . .
C46 C 0.1923(8) 0.4688(11) 0.3751(4) 0.167(4) Uiso 1 1 d . . .
H46A H 0.1992 0.4869 0.4078 0.201 Uiso 1 1 calc R . .
H46B H 0.1374 0.4961 0.3623 0.201 Uiso 1 1 calc R . .
C47 C 0.2019(8) 0.3386(11) 0.3676(4) 0.160(4) Uiso 1 1 d . . .
H47A H 0.1487 0.2982 0.3589 0.192 Uiso 1 1 calc R . .
H47B H 0.2291 0.2974 0.3950 0.192 Uiso 1 1 calc R . .
C48 C 0.2513(6) 0.3330(9) 0.3316(4) 0.138(3) Uiso 1 1 d . . .
H48A H 0.2184 0.3038 0.3038 0.166 Uiso 1 1 calc R . .
H48B H 0.2961 0.2729 0.3392 0.166 Uiso 1 1 calc R . .
N1 N 0.34822(19) 0.6569(3) 0.05377(10) 0.0350(7) Uani 1 1 d . . .
N2 N 0.31755(19) 0.6016(3) 0.14182(10) 0.0343(7) Uani 1 1 d . . .
N3 N 0.24097(19) 0.7175(3) 0.21019(10) 0.0351(7) Uani 1 1 d . . .
N4 N 0.1878(2) 1.0142(3) 0.09815(11) 0.0392(7) Uani 1 1 d . A .
O1 O 0.13328(19) 0.6884(3) 0.08451(13) 0.0614(9) Uani 1 1 d . A .
O2A O 0.3979(6) 0.8931(8) 0.1435(3) 0.061(3) Uiso 0.50 1 d P A 1
O2B O 0.3846(6) 0.9123(9) 0.1528(3) 0.063(3) Uiso 0.50 1 d P A 2
O3 O 0.2842(3) 0.4543(5) 0.32402(19) 0.1182(17) Uiso 1 1 d . . .
Si1 Si 0.20979(8) 1.07210(10) 0.04882(4) 0.0470(3) Uani 1 1 d . . .
Si2 Si 0.12808(8) 1.08154(10) 0.13293(4) 0.0473(3) Uani 1 1 d . . .
Sr Sr 0.25731(2) 0.80914(3) 0.117061(13) 0.03792(11) Uani 1 1 d . A .

loop_
_atom_site_aniso_label
_atom_site_aniso_U_11
_atom_site_aniso_U_22
_atom_site_aniso_U_33
_atom_site_aniso_U_23
_atom_site_aniso_U_13
_atom_site_aniso_U_12
C1 0.036(2) 0.0381(19) 0.0351(19) -0.0027(15) 0.0077(17) 0.0053(15)
C2 0.037(2) 0.0358(18) 0.034(2) 0.0004(14) 0.0023(17) 0.0070(15)
C3 0.052(2) 0.040(2) 0.048(2) 0.0035(17) 0.007(2) 0.0207(18)
C4 0.055(3) 0.040(2) 0.038(2) 0.0104(16) 0.007(2) 0.0101(18)
C5 0.0336(19) 0.0360(18) 0.0311(18) 0.0033(14) 0.0027(16) 0.0027(14)
C6 0.037(2) 0.043(2) 0.0305(19) 0.0074(15) 0.0070(17) 0.0016(15)
C7 0.040(2) 0.0410(19) 0.0307(18) 0.0011(15) 0.0087(17) 0.0065(16)
C8 0.040(2) 0.047(2) 0.041(2) 0.0011(16) 0.0116(19) 0.0012(16)
C9 0.050(3) 0.070(3) 0.046(3) 0.003(2) 0.022(2) -0.010(2)
C10 0.066(3) 0.078(3) 0.035(2) 0.002(2) 0.021(2) -0.004(2)
C11 0.063(3) 0.072(3) 0.032(2) 0.006(2) 0.005(2) -0.001(2)
C12 0.044(2) 0.058(2) 0.032(2) 0.0048(17) 0.0071(19) 0.0035(18)
C13 0.046(2) 0.0403(19) 0.033(2) 0.0083(15) 0.0100(19) 0.0126(16)
C14 0.047(2) 0.050(2) 0.046(2) 0.0103(18) 0.013(2) 0.0071(18)
C15 0.056(3) 0.075(3) 0.050(3) 0.013(2) 0.025(3) 0.017(2)
C16 0.066(3) 0.079(3) 0.046(3) 0.005(2) 0.022(3) 0.031(3)
C17 0.074(3) 0.060(3) 0.036(2) -0.0062(19) 0.003(2) 0.021(2)
C18 0.055(3) 0.046(2) 0.035(2) 0.0008(16) 0.005(2) 0.0133(18)
C19 0.043(3) 0.086(3) 0.042(2) 0.005(2) 0.001(2) -0.002(2)
C20 0.057(3) 0.085(4) 0.168(8) 0.027(4) 0.016(4) -0.015(3)
C21 0.053(3) 0.103(4) 0.066(3) -0.007(3) -0.012(3) 0.011(3)
C22 0.044(2) 0.069(3) 0.046(3) 0.001(2) 0.008(2) -0.010(2)
C23 0.077(4) 0.103(5) 0.112(6) -0.001(4) -0.029(4) 0.024(4)
C24 0.077(4) 0.089(4) 0.072(4) -0.003(3) -0.004(3) -0.033(3)
C25 0.046(3) 0.064(3) 0.062(3) 0.002(2) 0.018(2) -0.008(2)
C26 0.061(3) 0.059(3) 0.123(5) 0.005(3) 0.020(4) -0.004(2)
C27 0.054(3) 0.074(3) 0.087(4) 0.011(3) 0.009(3) -0.006(2)
C28 0.061(3) 0.052(2) 0.042(2) -0.0015(19) 0.001(2) 0.001(2)
C29 0.055(3) 0.106(4) 0.065(3) 0.015(3) -0.006(3) 0.006(3)
C30 0.116(6) 0.075(4) 0.113(6) -0.033(4) 0.022(5) -0.021(4)
C31 0.073(3) 0.069(3) 0.059(3) 0.004(2) 0.025(3) 0.012(3)
C32 0.096(5) 0.127(6) 0.054(3) 0.025(3) 0.005(3) 0.040(4)
C33 0.162(7) 0.046(3) 0.103(5) 0.013(3) 0.060(5) -0.017(4)
C37 0.069(3) 0.040(2) 0.088(4) -0.002(2) -0.006(3) -0.009(2)
C40 0.052(3) 0.060(3) 0.124(5) -0.007(3) -0.024(4) -0.003(2)
N1 0.0318(16) 0.0400(16) 0.0334(16) 0.0029(12) 0.0049(14) 0.0015(12)
N2 0.0365(17) 0.0347(15) 0.0327(16) 0.0058(12) 0.0086(14) 0.0080(12)
N3 0.0400(17) 0.0348(16) 0.0316(16) 0.0018(12) 0.0093(14) 0.0024(12)
N4 0.0422(18) 0.0328(15) 0.0435(19) 0.0062(13) 0.0083(16) 0.0043(13)
O1 0.0443(16) 0.0396(15) 0.096(3) -0.0015(16) -0.0085(18) -0.0032(13)
Si1 0.0586(7) 0.0367(6) 0.0483(7) 0.0092(5) 0.0167(6) 0.0074(5)
Si2 0.0535(7) 0.0379(6) 0.0533(7) 0.0067(5) 0.0182(6) 0.0133(5)
Sr 0.03336(18) 0.02813(16) 0.0505(2) 0.00475(16) -0.00222(15) 0.00182(14)

loop_
_atom_type_symbol
_atom_type_description
_atom_type_scat_dispersion_real
_atom_type_scat_dispersion_imag
_atom_type_scat_source
C C 0.0033 0.0016 'International Tables Vol C Tables 4.2.6.8 and 6.1.1.4'
H H 0.0000 0.0000 'International Tables Vol C Tables 4.2.6.8 and 6.1.1.4'
N N 0.0061 0.0033 'International Tables Vol C Tables 4.2.6.8 and 6.1.1.4'
O O 0.0106 0.0060 'International Tables Vol C Tables 4.2.6.8 and 6.1.1.4'
Si Si 0.0817 0.0704 'International Tables Vol C Tables 4.2.6.8 and 6.1.1.4'
Sr Sr -1.5307 3.2498 'International Tables Vol C Tables 4.2.6.8 and 6.1.1.4'

loop_
_geom_angle_atom_site_label_1
_geom_angle_atom_site_label_2
_geom_angle_atom_site_label_3
_geom_angle
N1 C1 C2 122.2(3)
N1 C1 H1 118.9
C2 C1 H1 118.9
N2 C2 C3 110.8(3)
N2 C2 C1 119.8(3)
C3 C2 C1 129.4(3)
C4 C3 C2 106.3(3)
C4 C3 H3 126.8
C2 C3 H3 126.8
C3 C4 C5 106.1(3)
C3 C4 H4 127.0
C5 C4 H4 127.0
N2 C5 C4 110.9(3)
N2 C5 C6 119.9(3)
C4 C5 C6 129.3(3)
N3 C6 C5 122.8(3)
N3 C6 H6 118.6
C5 C6 H6 118.6
C12 C7 C8 120.9(3)
C12 C7 N1 120.0(3)
C8 C7 N1 118.9(4)
C9 C8 C7 117.9(4)
C9 C8 C22 119.9(4)
C7 C8 C22 122.1(3)
C10 C9 C8 121.7(4)
C10 C9 H9 119.2
C8 C9 H9 119.2
C9 C10 C11 120.0(4)
C9 C10 H10 120.0
C11 C10 H10 120.0
C10 C11 C12 120.7(4)
C10 C11 H11 119.6
C12 C11 H11 119.6
C7 C12 C11 118.7(4)
C7 C12 C19 121.4(4)
C11 C12 C19 119.9(4)
C18 C13 C14 121.7(4)
C18 C13 N3 119.3(4)
C14 C13 N3 119.0(4)
C15 C14 C13 117.7(4)
C15 C14 C25 120.7(4)
C13 C14 C25 121.5(4)
C16 C15 C14 121.2(5)
C16 C15 H15 119.4
C14 C15 H15 119.4
C17 C16 C15 120.3(4)
C17 C16 H16 119.8
C15 C16 H16 119.8
C16 C17 C18 121.3(5)
C16 C17 H17 119.3
C18 C17 H17 119.3
C13 C18 C17 117.6(4)
C13 C18 C28 121.2(4)
C17 C18 C28 121.2(4)
C12 C19 C20 110.7(4)
C12 C19 C21 113.6(4)
C20 C19 C21 109.2(5)
C12 C19 H19 107.7
C20 C19 H19 107.7
C21 C19 H19 107.7
C19 C20 H20A 109.5
C19 C20 H20B 109.5
H20A C20 H20B 109.5
C19 C20 H20C 109.5
H20A C20 H20C 109.5
H20B C20 H20C 109.5
C19 C21 H21A 109.5
C19 C21 H21B 109.5
H21A C21 H21B 109.5
C19 C21 H21C 109.5
H21A C21 H21C 109.5
H21B C21 H21C 109.5
C8 C22 C24 111.8(4)
C8 C22 C23 111.1(4)
C24 C22 C23 111.0(5)
C8 C22 H22 107.5
C24 C22 H22 107.5
C23 C22 H22 107.5
C22 C23 H23A 109.5
C22 C23 H23B 109.5
H23A C23 H23B 109.5
C22 C23 H23C 109.5
H23A C23 H23C 109.5
H23B C23 H23C 109.5
C22 C24 H24A 109.5
C22 C24 H24B 109.5
H24A C24 H24B 109.5
C22 C24 H24C 109.5
H24A C24 H24C 109.5
H24B C24 H24C 109.5
C14 C25 C27 112.3(4)
C14 C25 C26 111.8(5)
C27 C25 C26 110.0(4)
C14 C25 H25 107.5
C27 C25 H25 107.5
C26 C25 H25 107.5
C25 C26 H26A 109.5
C25 C26 H26B 109.5
H26A C26 H26B 109.5
C25 C26 H26C 109.5
H26A C26 H26C 109.5
H26B C26 H26C 109.5
C25 C27 H27A 109.5
C25 C27 H27B 109.5
H27A C27 H27B 109.5
C25 C27 H27C 109.5
H27A C27 H27C 109.5
H27B C27 H27C 109.5
C18 C28 C29 110.6(4)
C18 C28 C30 113.9(4)
C29 C28 C30 110.2(5)
C18 C28 H28 107.2
C29 C28 H28 107.2
C30 C28 H28 107.2
C28 C29 H29A 109.5
C28 C29 H29B 109.5
H29A C29 H29B 109.5
C28 C29 H29C 109.5
H29A C29 H29C 109.5
H29B C29 H29C 109.5
C28 C30 H30A 109.5
C28 C30 H30B 109.5
H30A C30 H30B 109.5
C28 C30 H30C 109.5
H30A C30 H30C 109.5
H30B C30 H30C 109.5
Si1 C31 Sr 80.31(16)
Si1 C31 H31A 109.5
Sr C31 H31A 58.9
Si1 C31 H31B 109.5
Sr C31 H31B 73.0
H31A C31 H31B 109.5
Si1 C31 H31C 109.5
Sr C31 H31C 167.5
H31A C31 H31C 109.5
H31B C31 H31C 109.5
Si1 C32 H32A 109.5
Si1 C32 H32B 109.5
H32A C32 H32B 109.5
Si1 C32 H32C 109.5
H32A C32 H32C 109.5
H32B C32 H32C 109.5
Si1 C33 H33A 109.5
Si1 C33 H33B 109.5
H33A C33 H33B 109.5
Si1 C33 H33C 109.5
H33A C33 H33C 109.5
H33B C33 H33C 109.5
Si2 C34A H34A 109.5
Si2 C34A H34B 109.5
H34A C34A H34B 109.5
Si2 C34A H34C 109.5
H34A C34A H34C 109.5
H34B C34A H34C 109.5
Si2 C34B H34D 109.5
Si2 C34B H34E 109.5
H34D C34B H34E 109.5
Si2 C34B H34F 109.5
H34D C34B H34F 109.5
H34E C34B H34F 109.5
Si2 C35A H35A 109.5
Si2 C35A H35B 109.5
H35A C35A H35B 109.5
Si2 C35A H35C 109.5
H35A C35A H35C 109.5
H35B C35A H35C 109.5
Si2 C35B H35D 109.5
Si2 C35B H35E 109.5
H35D C35B H35E 109.5
Si2 C35B H35F 109.5
H35D C35B H35F 109.5
H35E C35B H35F 109.5
Si2 C36A H36A 109.5
Si2 C36A H36B 109.5
H36A C36A H36B 109.5
Si2 C36A H36C 109.5
H36A C36A H36C 109.5
H36B C36A H36C 109.5
Si2 C36B H36D 109.5
Si2 C36B H36E 109.5
H36D C36B H36E 109.5
Si2 C36B H36F 109.5
H36D C36B H36F 109.5
H36E C36B H36F 109.5
C38B C37 O1 106.3(7)
C38B C37 C38A 32.5(6)
O1 C37 C38A 103.0(5)
C38B C37 H37A 133.8
O1 C37 H37A 111.2
C38A C37 H37A 111.2
C38B C37 H37B 80.3
O1 C37 H37B 111.2
C38A C37 H37B 111.2
H37A C37 H37B 109.1
C39A C38A C37 105.8(8)
C39A C38A H38A 110.6
C37 C38A H38A 110.6
C39A C38A H38B 110.6
C37 C38A H38B 110.6
H38A C38A H38B 108.7
C39B C38B C37 108.0(12)
C39B C38B H38C 110.1
C37 C38B H38C 110.1
C39B C38B H38D 110.1
C37 C38B H38D 110.1
H38C C38B H38D 108.4
C40 C39A C38A 106.4(9)
C40 C39A H39A 110.4
C38A C39A H39A 110.4
C40 C39A H39B 110.4
C38A C39A H39B 110.4
H39A C39A H39B 108.6
C40 C39B C38B 108.8(13)
C40 C39B H39C 109.9
C38B C39B H39C 109.9
C40 C39B H39D 109.9
C38B C39B H39D 109.9
H39C C39B H39D 108.3
C39B C40 O1 107.5(8)
C39B C40 C39A 40.3(7)
O1 C40 C39A 104.8(6)
C39B C40 H40A 72.6
O1 C40 H40A 110.8
C39A C40 H40A 110.8
C39B C40 H40B 137.6
O1 C40 H40B 110.8
C39A C40 H40B 110.8
H40A C40 H40B 108.9
C42A C41A O2A 98.5(13)
C42A C41A H41A 112.1
O2A C41A H41A 112.1
C42A C41A H41B 112.1
O2A C41A H41B 112.1
H41A C41A H41B 109.7
O2B C41B C42B 104.9(8)
O2B C41B H41C 110.8
C42B C41B H41C 110.8
O2B C41B H41D 110.8
C42B C41B H41D 110.8
H41C C41B H41D 108.8
C43A C42A C41A 113.9(19)
C43A C42A H42A 108.8
C41A C42A H42A 108.8
C43A C42A H42B 108.8
C41A C42A H42B 108.8
H42A C42A H42B 107.7
C43B C42B C41B 103.5(10)
C43B C42B H42C 111.1
C41B C42B H42C 111.1
C43B C42B H42D 111.1
C41B C42B H42D 111.1
H42C C42B H42D 109.0
C42A C43A C44A 106.1(19)
C42A C43A H43A 110.5
C44A C43A H43A 110.5
C42A C43A H43B 110.5
C44A C43A H43B 110.5
H43A C43A H43B 108.7
C44B C43B C42B 109.6(13)
C44B C43B H43C 109.8
C42B C43B H43C 109.8
C44B C43B H43D 109.8
C42B C43B H43D 109.8
H43C C43B H43D 108.2
O2A C44A C43A 111.1(17)
O2A C44A H44A 109.4
C43A C44A H44A 109.4
O2A C44A H44B 109.4
C43A C44A H44B 109.4
H44A C44A H44B 108.0
C43B C44B O2B 101.5(11)
C43B C44B H44C 111.5
O2B C44B H44C 111.5
C43B C44B H44D 111.5
O2B C44B H44D 111.5
H44C C44B H44D 109.3
O3 C45 C46 109.4(7)
O3 C45 H45A 109.8
C46 C45 H45A 109.8
O3 C45 H45B 109.8
C46 C45 H45B 109.8
H45A C45 H45B 108.2
C47 C46 C45 107.9(10)
C47 C46 H46A 110.1
C45 C46 H46A 110.1
C47 C46 H46B 110.1
C45 C46 H46B 110.1
H46A C46 H46B 108.4
C46 C47 C48 104.1(10)
C46 C47 H47A 110.9
C48 C47 H47A 110.9
C46 C47 H47B 110.9
C48 C47 H47B 110.9
H47A C47 H47B 109.0
C47 C48 O3 110.0(9)
C47 C48 H48A 109.7
O3 C48 H48A 109.7
C47 C48 H48B 109.7
O3 C48 H48B 109.7
H48A C48 H48B 108.2
C1 N1 C7 116.1(3)
C1 N1 Sr 110.4(2)
C7 N1 Sr 133.0(2)
C2 N2 C5 105.8(3)
C2 N2 Sr 127.7(2)
C5 N2 Sr 126.3(2)
C6 N3 C13 115.0(3)
C6 N3 Sr 110.2(2)
C13 N3 Sr 134.7(2)
Si1 N4 Si2 126.09(19)
Si1 N4 Sr 112.23(15)
Si2 N4 Sr 121.67(16)
C40 O1 C37 108.9(4)
C40 O1 Sr 125.8(3)
C37 O1 Sr 125.3(3)
C44A O2A C41A 110.1(12)
C44A O2A Sr 129.3(10)
C41A O2A Sr 117.2(7)
C41B O2B C44B 108.5(10)
C41B O2B Sr 130.0(7)
C44B O2B Sr 119.8(7)
C45 O3 C48 106.0(6)
N4 Si1 C32 114.9(3)
N4 Si1 C33 115.1(2)
C32 Si1 C33 106.2(3)
N4 Si1 C31 109.0(2)
C32 Si1 C31 105.1(3)
C33 Si1 C31 105.6(3)
N4 Si1 Sr 41.52(11)
C32 Si1 Sr 122.8(2)
C33 Si1 Sr 130.9(3)
C31 Si1 Sr 67.70(16)
N4 Si2 C36B 115.3(5)
N4 Si2 C35B 119.0(4)
C36B Si2 C35B 78.6(6)
N4 Si2 C34A 110.3(4)
C36B Si2 C34A 108.5(6)
C35B Si2 C34A 120.7(6)
N4 Si2 C34B 111.5(4)
C36B Si2 C34B 121.1(6)
C35B Si2 C34B 107.5(6)
C34A Si2 C34B 18.7(5)
N4 Si2 C35A 111.9(4)
C36B Si2 C35A 104.0(6)
C35B Si2 C35A 26.0(4)
C34A Si2 C35A 106.3(6)
C34B Si2 C35A 89.2(5)
N4 Si2 C36A 111.2(4)
C36B Si2 C36A 27.6(5)
C35B Si2 C36A 103.8(6)
C34A Si2 C36A 85.9(6)
C34B Si2 C36A 102.3(6)
C35A Si2 C36A 126.9(6)
N4 Si2 Sr 35.49(11)
C36B Si2 Sr 118.9(5)
C35B Si2 Sr 152.1(4)
C34A Si2 Sr 76.5(4)
C34B Si2 Sr 82.9(4)
C35A Si2 Sr 134.0(4)
C36A Si2 Sr 98.9(4)
O2B Sr N2 88.9(2)
O2B Sr N4 92.9(2)
N2 Sr N4 174.35(10)
O2B Sr O1 175.1(2)
N2 Sr O1 86.37(10)
N4 Sr O1 91.75(10)
O2B Sr O2A 9.7(3)
N2 Sr O2A 84.5(2)
N4 Sr O2A 98.0(2)
O1 Sr O2A 168.1(2)
O2B Sr N3 85.1(2)
N2 Sr N3 60.85(9)
N4 Sr N3 113.93(9)
O1 Sr N3 91.66(11)
O2A Sr N3 90.6(2)
O2B Sr N1 92.7(2)
N2 Sr N1 59.79(9)
N4 Sr N1 125.43(9)
O1 Sr N1 85.85(10)
O2A Sr N1 82.9(2)
N3 Sr N1 120.63(8)
O2B Sr C31 84.9(2)
N2 Sr C31 127.39(11)
N4 Sr C31 58.17(11)
O1 Sr C31 98.89(14)
O2A Sr C31 80.8(2)
N3 Sr C31 166.81(11)
N1 Sr C31 68.39(10)
O2B Sr Si1 90.7(2)
N2 Sr Si1 159.19(7)
N4 Sr Si1 26.26(7)
O1 Sr Si1 94.13(8)
O2A Sr Si1 91.7(2)
N3 Sr Si1 139.80(6)
N1 Sr Si1 99.46(6)
C31 Sr Si1 31.99(9)
O2B Sr Si2 94.0(2)
N2 Sr Si2 151.66(7)
N4 Sr Si2 22.84(7)
O1 Sr Si2 89.75(7)
O2A Sr Si2 101.9(2)
N3 Sr Si2 91.26(6)
N1 Sr Si2 147.87(6)
C31 Sr Si2 80.95(9)
Si1 Sr Si2 49.09(3)

loop_
_geom_bond_atom_site_label_1
_geom_bond_atom_site_label_2
_geom_bond_distance
C1 N1 1.285(5)
C1 C2 1.443(5)
C1 H1 0.9500
C2 N2 1.353(4)
C2 C3 1.403(5)
C3 C4 1.379(6)
C3 H3 0.9500
C4 C5 1.402(5)
C4 H4 0.9500
C5 N2 1.358(4)
C5 C6 1.442(5)
C6 N3 1.295(5)
C6 H6 0.9500
C7 C12 1.391(6)
C7 C8 1.414(5)
C7 N1 1.434(5)
C8 C9 1.398(6)
C8 C22 1.516(6)
C9 C10 1.363(7)
C9 H9 0.9500
C10 C11 1.386(7)
C10 H10 0.9500
C11 C12 1.401(6)
C11 H11 0.9500
C12 C19 1.509(6)
C13 C18 1.397(6)
C13 C14 1.411(6)
C13 N3 1.441(5)
C14 C15 1.394(6)
C14 C25 1.517(7)
C15 C16 1.375(8)
C15 H15 0.9500
C16 C17 1.372(7)
C16 H16 0.9500
C17 C18 1.402(6)
C17 H17 0.9500
C18 C28 1.511(6)
C19 C20 1.516(8)
C19 C21 1.523(7)
C19 H19 1.0000
C20 H20A 0.9800
C20 H20B 0.9800
C20 H20C 0.9800
C21 H21A 0.9800
C21 H21B 0.9800
C21 H21C 0.9800
C22 C24 1.521(7)
C22 C23 1.522(8)
C22 H22 1.0000
C23 H23A 0.9800
C23 H23B 0.9800
C23 H23C 0.9800
C24 H24A 0.9800
C24 H24B 0.9800
C24 H24C 0.9800
C25 C27 1.526(7)
C25 C26 1.531(7)
C25 H25 1.0000
C26 H26A 0.9800
C26 H26B 0.9800
C26 H26C 0.9800
C27 H27A 0.9800
C27 H27B 0.9800
C27 H27C 0.9800
C28 C29 1.523(7)
C28 C30 1.532(7)
C28 H28 1.0000
C29 H29A 0.9800
C29 H29B 0.9800
C29 H29C 0.9800
C30 H30A 0.9800
C30 H30B 0.9800
C30 H30C 0.9800
C31 Si1 1.889(5)
C31 Sr 3.299(5)
C31 H31A 0.9800
C31 H31B 0.9800
C31 H31C 0.9800
C32 Si1 1.876(6)
C32 H32A 0.9800
C32 H32B 0.9800
C32 H32C 0.9800
C33 Si1 1.880(6)
C33 H33A 0.9800
C33 H33B 0.9800
C33 H33C 0.9800
C34A Si2 1.836(12)
C34A H34A 0.9800
C34A H34B 0.9800
C34A H34C 0.9800
C34B Si2 1.901(12)
C34B H34D 0.9800
C34B H34E 0.9800
C34B H34F 0.9800
C35A Si2 1.936(12)
C35A H35A 0.9800
C35A H35B 0.9800
C35A H35C 0.9800
C35B Si2 1.823(12)
C35B H35D 0.9800
C35B H35E 0.9800
C35B H35F 0.9800
C36A Si2 1.949(14)
C36A H36A 0.9800
C36A H36B 0.9800
C36A H36C 0.9800
C36B Si2 1.814(13)
C36B H36D 0.9800
C36B H36E 0.9800
C36B H36F 0.9800
C37 C38B 1.443(15)
C37 O1 1.446(5)
C37 C38A 1.534(12)
C37 H37A 0.9900
C37 H37B 0.9900
C38A C39A 1.498(14)
C38A H38A 0.9900
C38A H38B 0.9900
C38B C39B 1.441(19)
C38B H38C 0.9900
C38B H38D 0.9900
C39A C40 1.439(12)
C39A H39A 0.9900
C39A H39B 0.9900
C39B C40 1.415(16)
C39B H39C 0.9900
C39B H39D 0.9900
C40 O1 1.433(6)
C40 H40A 0.9900
C40 H40B 0.9900
C41A C42A 1.50(2)
C41A O2A 1.572(17)
C41A H41A 0.9900
C41A H41B 0.9900
C41B O2B 1.368(13)
C41B C42B 1.563(14)
C41B H41C 0.9900
C41B H41D 0.9900
C42A C43A 1.40(3)
C42A H42A 0.9900
C42A H42B 0.9900
C42B C43B 1.490(19)
C42B H42C 0.9900
C42B H42D 0.9900
C43A C44A 1.44(3)
C43A H43A 0.9900
C43A H43B 0.9900
C43B C44B 1.41(2)
C43B H43C 0.9900
C43B H43D 0.9900
C44A O2A 1.36(2)
C44A H44A 0.9900
C44A H44B 0.9900
C44B O2B 1.533(17)
C44B H44C 0.9900
C44B H44D 0.9900
C45 O3 1.375(8)
C45 C46 1.430(12)
C45 H45A 0.9900
C45 H45B 0.9900
C46 C47 1.426(13)
C46 H46A 0.9900
C46 H46B 0.9900
C47 C48 1.432(13)
C47 H47A 0.9900
C47 H47B 0.9900
C48 O3 1.439(10)
C48 H48A 0.9900
C48 H48B 0.9900
N1 Sr 3.034(3)
N2 Sr 2.515(3)
N3 Sr 2.994(3)
N4 Si1 1.679(3)
N4 Si2 1.683(3)
N4 Sr 2.516(3)
O1 Sr 2.527(3)
O2A Sr 2.539(9)
O2B Sr 2.509(9)
Si1 Sr 3.5144(13)
Si2 Sr 3.6893(12)
